data_7004263
loop_
_publ_author_name
'Qi, Ruipeng'
'Liu, Bao'
'Xu, Xiaoping'
'Yang, Zijian'
'Yao, Yingming'
'Zhang, Yong'
'Shen, Qi'

_publ_section_title
;
 Synthesis, characterization and reactivity of heteroleptic rare earth
 metal bis(phenolate) complexes
;
_journal_issue 37
_journal_name_full 'Dalton Transactions'
_journal_page_first 5016
_journal_page_last 5024
_journal_paper_doi 10.1039/b804914a
_journal_year 2008
_chemical_formula_moiety 'C36 H51 O4 Yb, C4 H8 O'
_chemical_formula_sum 'C40 H59 O5 Yb'
_chemical_formula_weight 792.91
_chemical_name_systematic
;
?
;
_space_group_IT_number 14
_symmetry_cell_setting monoclinic
_symmetry_Int_Tables_number 14
_symmetry_space_group_name_Hall '-P 2ybc'
_symmetry_space_group_name_H-M 'P 1 21/c 1'
_atom_sites_solution_hydrogens geom
_atom_sites_solution_primary direct
_atom_sites_solution_secondary difmap
_audit_creation_method SHELXL-97
_cell_angle_alpha 90.00
_cell_angle_beta 90.892(2)
_cell_angle_gamma 90.00
_cell_formula_units_Z 8
_cell_length_a 8.6570(5)
_cell_length_b 25.0986(15)
_cell_length_c 34.913(2)
_cell_measurement_reflns_used 24547
_cell_measurement_temperature 173(2)
_cell_measurement_theta_max 25.3
_cell_measurement_theta_min 3.0
_cell_volume 7584.9(8)
_computing_cell_refinement CrystalClear
_computing_data_collection CrystalClear
_computing_data_reduction CrystalStructure
_computing_structure_refinement 'SHELXL-97 (Sheldrick, 1997)'
_computing_structure_solution 'SHELXS-97 (Sheldrick, 1990)'
_diffrn_ambient_temperature 173(2)
_diffrn_detector_area_resol_mean 7.31
_diffrn_measured_fraction_theta_full 0.997
_diffrn_measured_fraction_theta_max 0.997
_diffrn_measurement_device_type 'Rigaku Mercury'
_diffrn_measurement_method \w
_diffrn_radiation_monochromator graphite
_diffrn_radiation_source 'fine-focus sealed tube'
_diffrn_radiation_type MoK\a
_diffrn_radiation_wavelength 0.71070
_diffrn_reflns_av_R_equivalents 0.0493
_diffrn_reflns_av_sigmaI/netI 0.0454
_diffrn_reflns_limit_h_max 10
_diffrn_reflns_limit_h_min -10
_diffrn_reflns_limit_k_max 29
_diffrn_reflns_limit_k_min -30
_diffrn_reflns_limit_l_max 42
_diffrn_reflns_limit_l_min -41
_diffrn_reflns_number 67398
_diffrn_reflns_theta_full 25.35
_diffrn_reflns_theta_max 25.35
_diffrn_reflns_theta_min 3.02
_exptl_absorpt_coefficient_mu 2.506
_exptl_absorpt_correction_T_max 0.548
_exptl_absorpt_correction_T_min 0.250
_exptl_absorpt_correction_type multi-scan
_exptl_absorpt_process_details 'Jacobson, R. (1998) Private communication'
_exptl_crystal_colour yellow
_exptl_crystal_density_diffrn 1.389
_exptl_crystal_density_method 'not measured'
_exptl_crystal_description block
_exptl_crystal_F_000 3272
_exptl_crystal_size_max 0.58
_exptl_crystal_size_mid 0.29
_exptl_crystal_size_min 0.24
_refine_diff_density_max 1.244
_refine_diff_density_min -0.649
_refine_diff_density_rms 0.100
_refine_ls_extinction_method none
_refine_ls_goodness_of_fit_ref 1.165
_refine_ls_hydrogen_treatment constr
_refine_ls_matrix_type full
_refine_ls_number_parameters 846
_refine_ls_number_reflns 13851
_refine_ls_number_restraints 8
_refine_ls_restrained_S_all 1.202
_refine_ls_R_factor_all 0.0524
_refine_ls_R_factor_gt 0.0432
_refine_ls_shift/su_max 0.002
_refine_ls_shift/su_mean 0.000
_refine_ls_structure_factor_coef Fsqd
_refine_ls_weighting_details 'calc w=1/[\s^2^(Fo^2^)+(0.0178P)^2^+17.6294P] where P=(Fo^2^+2Fc^2^)/3'
_refine_ls_weighting_scheme calc
_refine_ls_wR_factor_gt 0.0786
_refine_ls_wR_factor_ref 0.0818
_reflns_number_gt 12269
_reflns_number_total 13851
_reflns_threshold_expression >2sigma(I)
_cod_data_source_file b804914a.txt
_cod_data_source_block complex2
_cod_original_cell_volume 7584.8(8)
_cod_original_sg_symbol_H-M 'P 21/c'
_cod_database_code 7004263

loop_
_symmetry_equiv_pos_as_xyz
'x, y, z'
'-x, y+1/2, -z+1/2'
'-x, -y, -z'
'x, -y-1/2, z-1/2'

loop_
_atom_site_label
_atom_site_type_symbol
_atom_site_fract_x
_atom_site_fract_y
_atom_site_fract_z
_atom_site_U_iso_or_equiv
_atom_site_adp_type
_atom_site_occupancy
_atom_site_symmetry_multiplicity
_atom_site_calc_flag
_atom_site_refinement_flags
_atom_site_disorder_assembly
_atom_site_disorder_group
Yb1 Yb 0.40740(2) 0.614673(8) 0.702086(6) 0.02421(6) Uani 1 1 d . . .
Yb2 Yb 0.74589(2) 0.681793(8) 0.973687(6) 0.02469(6) Uani 1 1 d . . .
O1 O 0.4628(4) 0.59052(13) 0.64737(9) 0.0307(8) Uani 1 1 d . . .
O2 O 0.4390(4) 0.69301(12) 0.68503(9) 0.0276(8) Uani 1 1 d . . .
O3 O 0.5523(4) 0.64223(14) 0.75542(10) 0.0351(9) Uani 1 1 d . . .
O4 O 0.5642(4) 0.53941(13) 0.71911(11) 0.0353(9) Uani 1 1 d . . .
O5 O 0.8689(13) 0.4580(4) 0.5706(3) 0.181(4) Uani 1 1 d D . .
O6 O 0.6611(4) 0.72230(13) 0.92668(10) 0.0303(8) Uani 1 1 d . . .
O7 O 0.7444(4) 0.61109(13) 0.94245(9) 0.0275(8) Uani 1 1 d . . .
O8 O 0.5705(4) 0.73860(13) 1.00503(9) 0.0284(8) Uani 1 1 d . . .
O9 O 0.6205(4) 0.62603(13) 1.01894(10) 0.0335(8) Uani 1 1 d . . .
O10 O 0.1132(9) 0.3184(3) 0.7436(3) 0.144(3) Uani 1 1 d . . .
C1 C 0.5517(6) 0.59586(19) 0.61675(14) 0.0267(11) Uani 1 1 d . . .
C2 C 0.5096(6) 0.57182(19) 0.58125(15) 0.0287(11) Uani 1 1 d . . .
C3 C 0.6121(6) 0.5766(2) 0.55117(15) 0.0334(12) Uani 1 1 d . . .
H3 H 0.5844 0.5606 0.5274 0.040 Uiso 1 1 calc R . .
C4 C 0.7538(6) 0.6034(2) 0.55385(15) 0.0310(12) Uani 1 1 d . . .
C5 C 0.7880(6) 0.62781(19) 0.58844(15) 0.0306(12) Uani 1 1 d . . .
H5 H 0.8826 0.6467 0.5911 0.037 Uiso 1 1 calc R . .
C6 C 0.6900(6) 0.62574(18) 0.61931(14) 0.0255(11) Uani 1 1 d . . .
C7 C 0.5225(5) 0.72924(18) 0.66623(14) 0.0246(11) Uani 1 1 d . . .
C8 C 0.4675(5) 0.78205(18) 0.66099(14) 0.0243(11) Uani 1 1 d . . .
C9 C 0.5651(6) 0.81839(19) 0.64377(14) 0.0275(11) Uani 1 1 d . . .
H9 H 0.5288 0.8538 0.6402 0.033 Uiso 1 1 calc R . .
C10 C 0.7123(6) 0.8062(2) 0.63152(14) 0.0296(12) Uani 1 1 d . . .
C11 C 0.7605(6) 0.7539(2) 0.63570(14) 0.0292(11) Uani 1 1 d . . .
H11 H 0.8596 0.7440 0.6267 0.035 Uiso 1 1 calc R . .
C12 C 0.6691(5) 0.71526(18) 0.65255(13) 0.0235(10) Uani 1 1 d . . .
C13 C 0.7301(5) 0.65866(18) 0.65471(14) 0.0259(11) Uani 1 1 d . . .
H13A H 0.6869 0.6410 0.6775 0.031 Uiso 1 1 calc R . .
H13B H 0.8439 0.6597 0.6580 0.031 Uiso 1 1 calc R . .
C14 C 0.3534(6) 0.5436(2) 0.57631(16) 0.0371(13) Uani 1 1 d . . .
C15 C 0.3303(8) 0.5216(3) 0.53586(18) 0.0603(19) Uani 1 1 d . . .
H15A H 0.4117 0.4956 0.5305 0.091 Uiso 1 1 calc R . .
H15B H 0.3352 0.5508 0.5173 0.091 Uiso 1 1 calc R . .
H15C H 0.2292 0.5042 0.5338 0.091 Uiso 1 1 calc R . .
C16 C 0.2229(6) 0.5831(2) 0.58388(17) 0.0423(14) Uani 1 1 d . . .
H16A H 0.2269 0.6122 0.5652 0.063 Uiso 1 1 calc R . .
H16B H 0.2348 0.5977 0.6098 0.063 Uiso 1 1 calc R . .
H16C H 0.1232 0.5648 0.5815 0.063 Uiso 1 1 calc R . .
C17 C 0.3443(7) 0.4964(2) 0.60390(18) 0.0486(16) Uani 1 1 d . . .
H17A H 0.2456 0.4779 0.6000 0.073 Uiso 1 1 calc R . .
H17B H 0.3521 0.5093 0.6304 0.073 Uiso 1 1 calc R . .
H17C H 0.4294 0.4717 0.5990 0.073 Uiso 1 1 calc R . .
C18 C 0.8609(7) 0.6055(2) 0.52024(16) 0.0458(15) Uani 1 1 d . . .
H18A H 0.9464 0.6300 0.5260 0.069 Uiso 1 1 calc R . .
H18B H 0.8039 0.6181 0.4975 0.069 Uiso 1 1 calc R . .
H18C H 0.9021 0.5699 0.5154 0.069 Uiso 1 1 calc R . .
C19 C 0.3060(6) 0.7981(2) 0.67448(16) 0.0342(13) Uani 1 1 d . . .
C20 C 0.2670(7) 0.8564(2) 0.6653(2) 0.0531(17) Uani 1 1 d . . .
H20A H 0.3387 0.8799 0.6792 0.080 Uiso 1 1 calc R . .
H20B H 0.1610 0.8641 0.6730 0.080 Uiso 1 1 calc R . .
H20C H 0.2764 0.8625 0.6377 0.080 Uiso 1 1 calc R . .
C21 C 0.2966(7) 0.7913(2) 0.71822(17) 0.0436(15) Uani 1 1 d . . .
H21A H 0.3211 0.7544 0.7251 0.065 Uiso 1 1 calc R . .
H21B H 0.1920 0.8000 0.7266 0.065 Uiso 1 1 calc R . .
H21C H 0.3709 0.8153 0.7308 0.065 Uiso 1 1 calc R . .
C22 C 0.1830(6) 0.7631(2) 0.65387(17) 0.0426(14) Uani 1 1 d . . .
H22A H 0.1823 0.7710 0.6264 0.064 Uiso 1 1 calc R . .
H22B H 0.0810 0.7707 0.6643 0.064 Uiso 1 1 calc R . .
H22C H 0.2080 0.7254 0.6578 0.064 Uiso 1 1 calc R . .
C23 C 0.8153(6) 0.8484(2) 0.61482(17) 0.0415(14) Uani 1 1 d . . .
H23A H 0.7849 0.8549 0.5881 0.062 Uiso 1 1 calc R . .
H23B H 0.9229 0.8363 0.6160 0.062 Uiso 1 1 calc R . .
H23C H 0.8051 0.8815 0.6295 0.062 Uiso 1 1 calc R . .
C24 C 0.1113(6) 0.6032(3) 0.69064(18) 0.0441(15) Uani 1 1 d . . .
H24A H 0.0559 0.6092 0.6657 0.053 Uiso 1 1 calc R . .
C25 C 0.1231(6) 0.6401(2) 0.72021(19) 0.0465(16) Uani 1 1 d . . .
H25A H 0.0789 0.6769 0.7197 0.056 Uiso 1 1 calc R . .
C26 C 0.1782(7) 0.6136(3) 0.75286(18) 0.0470(15) Uani 1 1 d . . .
H26A H 0.1831 0.6285 0.7794 0.056 Uiso 1 1 calc R . .
C27 C 0.2018(6) 0.5606(2) 0.74266(18) 0.0430(15) Uani 1 1 d . . .
H27A H 0.2272 0.5311 0.7610 0.052 Uiso 1 1 calc R . .
C28 C 0.1599(6) 0.5537(2) 0.70446(18) 0.0421(14) Uani 1 1 d . . .
H28A H 0.1462 0.5188 0.6911 0.051 Uiso 1 1 calc R . .
C29 C 0.6418(8) 0.6913(2) 0.75899(18) 0.0524(17) Uani 1 1 d . . .
H29A H 0.7002 0.6979 0.7353 0.063 Uiso 1 1 calc R . .
H29B H 0.5727 0.7220 0.7635 0.063 Uiso 1 1 calc R . .
C30 C 0.7474(9) 0.6838(3) 0.7915(2) 0.075(2) Uani 1 1 d D . .
H30A H 0.8546 0.6800 0.7824 0.090 Uiso 1 1 calc R . .
H30B H 0.7431 0.7150 0.8087 0.090 Uiso 1 1 calc R . .
C31 C 0.7017(8) 0.6360(3) 0.8119(2) 0.067(2) Uani 1 1 d D . .
H31A H 0.6824 0.6444 0.8391 0.080 Uiso 1 1 calc R . .
H31B H 0.7844 0.6088 0.8108 0.080 Uiso 1 1 calc R . .
C32 C 0.5582(7) 0.6159(2) 0.79290(16) 0.0484(16) Uani 1 1 d . . .
H32A H 0.5623 0.5767 0.7899 0.058 Uiso 1 1 calc R . .
H32B H 0.4664 0.6253 0.8081 0.058 Uiso 1 1 calc R . .
C33 C 0.7309(6) 0.5407(2) 0.7170(2) 0.0557(18) Uani 1 1 d . . .
H33A H 0.7737 0.5704 0.7326 0.067 Uiso 1 1 calc R . .
H33B H 0.7641 0.5451 0.6902 0.067 Uiso 1 1 calc R . .
C34 C 0.7823(7) 0.4882(3) 0.7327(3) 0.078(3) Uani 1 1 d . . .
H34A H 0.8793 0.4766 0.7205 0.093 Uiso 1 1 calc R . .
H34B H 0.7997 0.4904 0.7607 0.093 Uiso 1 1 calc R . .
C35 C 0.6549(8) 0.4507(3) 0.7234(2) 0.0595(19) Uani 1 1 d . . .
H35A H 0.6263 0.4298 0.7463 0.071 Uiso 1 1 calc R . .
H35B H 0.6855 0.4257 0.7029 0.071 Uiso 1 1 calc R . .
C36 C 0.5225(7) 0.4851(2) 0.7102(2) 0.0552(18) Uani 1 1 d . . .
H36A H 0.5047 0.4809 0.6823 0.066 Uiso 1 1 calc R . .
H36B H 0.4268 0.4750 0.7236 0.066 Uiso 1 1 calc R . .
C37 C 0.8501(13) 0.4768(4) 0.6108(3) 0.115(4) Uani 1 1 d D . .
H37A H 0.9471 0.4931 0.6206 0.138 Uiso 1 1 calc R . .
H37B H 0.7664 0.5036 0.6122 0.138 Uiso 1 1 calc R . .
C38 C 0.8127(17) 0.4315(5) 0.6327(3) 0.142(5) Uani 1 1 d D . .
H38A H 0.7148 0.4376 0.6463 0.171 Uiso 1 1 calc R . .
H38B H 0.8952 0.4247 0.6521 0.171 Uiso 1 1 calc R . .
C39 C 0.7971(15) 0.3867(5) 0.6080(5) 0.186(9) Uani 1 1 d D . .
H39A H 0.8677 0.3579 0.6167 0.223 Uiso 1 1 calc R . .
H39B H 0.6899 0.3730 0.6088 0.223 Uiso 1 1 calc R . .
C40 C 0.8325(16) 0.4019(4) 0.5710(4) 0.154(6) Uani 1 1 d D . .
H40A H 0.7434 0.3947 0.5536 0.185 Uiso 1 1 calc R . .
H40B H 0.9219 0.3811 0.5618 0.185 Uiso 1 1 calc R . .
C41 C 0.5504(6) 0.72852(19) 0.89950(14) 0.0271(11) Uani 1 1 d . . .
C42 C 0.5478(6) 0.7743(2) 0.87566(14) 0.0322(12) Uani 1 1 d . . .
C43 C 0.4289(7) 0.7784(2) 0.84871(15) 0.0379(14) Uani 1 1 d . . .
H43 H 0.4273 0.8084 0.8321 0.046 Uiso 1 1 calc R . .
C44 C 0.3122(6) 0.7408(2) 0.84478(15) 0.0345(13) Uani 1 1 d . . .
C45 C 0.3158(6) 0.6972(2) 0.86851(15) 0.0319(12) Uani 1 1 d . . .
H45 H 0.2360 0.6714 0.8664 0.038 Uiso 1 1 calc R . .
C46 C 0.4342(6) 0.68993(19) 0.89563(14) 0.0259(11) Uani 1 1 d . . .
C47 C 0.6737(5) 0.58131(18) 0.91528(13) 0.0228(10) Uani 1 1 d . . .
C48 C 0.7503(5) 0.53866(18) 0.89735(14) 0.0249(11) Uani 1 1 d . . .
C49 C 0.6693(5) 0.50828(18) 0.87042(14) 0.0262(11) Uani 1 1 d . . .
H49 H 0.7205 0.4793 0.8586 0.031 Uiso 1 1 calc R . .
C50 C 0.5169(6) 0.51862(19) 0.86020(14) 0.0274(11) Uani 1 1 d . . .
C51 C 0.4459(5) 0.56176(18) 0.87695(13) 0.0240(11) Uani 1 1 d . . .
H51 H 0.3427 0.5702 0.8695 0.029 Uiso 1 1 calc R . .
C52 C 0.5195(5) 0.59350(18) 0.90442(14) 0.0238(10) Uani 1 1 d . . .
C53 C 0.4335(5) 0.64052(18) 0.92068(14) 0.0238(10) Uani 1 1 d . . .
H53A H 0.4799 0.6496 0.9459 0.029 Uiso 1 1 calc R . .
H53B H 0.3250 0.6299 0.9249 0.029 Uiso 1 1 calc R . .
C54 C 0.6745(7) 0.8174(2) 0.87963(16) 0.0420(14) Uani 1 1 d . . .
C55 C 0.6489(9) 0.8630(2) 0.85104(18) 0.0600(19) Uani 1 1 d . . .
H55A H 0.7334 0.8888 0.8536 0.090 Uiso 1 1 calc R . .
H55B H 0.5505 0.8807 0.8563 0.090 Uiso 1 1 calc R . .
H55C H 0.6464 0.8487 0.8249 0.090 Uiso 1 1 calc R . .
C56 C 0.8328(7) 0.7930(2) 0.87210(19) 0.0530(17) Uani 1 1 d . . .
H56A H 0.8504 0.7629 0.8895 0.080 Uiso 1 1 calc R . .
H56B H 0.9130 0.8200 0.8765 0.080 Uiso 1 1 calc R . .
H56C H 0.8366 0.7806 0.8455 0.080 Uiso 1 1 calc R . .
C57 C 0.6729(8) 0.8425(2) 0.91999(16) 0.0473(16) Uani 1 1 d . . .
H57A H 0.6964 0.8152 0.9392 0.071 Uiso 1 1 calc R . .
H57B H 0.5705 0.8576 0.9247 0.071 Uiso 1 1 calc R . .
H57C H 0.7507 0.8708 0.9216 0.071 Uiso 1 1 calc R . .
C58 C 0.1827(7) 0.7482(3) 0.81543(17) 0.0495(16) Uani 1 1 d . . .
H58A H 0.2147 0.7337 0.7907 0.074 Uiso 1 1 calc R . .
H58B H 0.1595 0.7862 0.8126 0.074 Uiso 1 1 calc R . .
H58C H 0.0903 0.7293 0.8240 0.074 Uiso 1 1 calc R . .
C59 C 0.4320(6) 0.4840(2) 0.83140(16) 0.0377(13) Uani 1 1 d . . .
H59A H 0.4942 0.4804 0.8083 0.057 Uiso 1 1 calc R . .
H59B H 0.3326 0.5005 0.8247 0.057 Uiso 1 1 calc R . .
H59C H 0.4142 0.4488 0.8425 0.057 Uiso 1 1 calc R . .
C60 C 0.9237(6) 0.5288(2) 0.90545(16) 0.0337(13) Uani 1 1 d . . .
C61 C 0.9870(6) 0.4813(2) 0.8825(2) 0.0552(18) Uani 1 1 d . . .
H61A H 0.9745 0.4884 0.8550 0.083 Uiso 1 1 calc R . .
H61B H 0.9298 0.4489 0.8891 0.083 Uiso 1 1 calc R . .
H61C H 1.0967 0.4763 0.8887 0.083 Uiso 1 1 calc R . .
C62 C 0.9552(6) 0.5172(2) 0.94812(17) 0.0442(15) Uani 1 1 d . . .
H62A H 1.0670 0.5154 0.9529 0.066 Uiso 1 1 calc R . .
H62B H 0.9081 0.4830 0.9549 0.066 Uiso 1 1 calc R . .
H62C H 0.9107 0.5456 0.9637 0.066 Uiso 1 1 calc R . .
C63 C 1.0132(6) 0.5782(2) 0.89292(18) 0.0421(14) Uani 1 1 d . . .
H63A H 1.0049 0.5821 0.8650 0.063 Uiso 1 1 calc R . .
H63B H 1.1222 0.5744 0.9005 0.063 Uiso 1 1 calc R . .
H63C H 0.9700 0.6099 0.9052 0.063 Uiso 1 1 calc R . .
C64 C 1.0313(6) 0.7089(3) 0.96074(18) 0.0477(16) Uani 1 1 d . . .
H64A H 1.0760 0.7153 0.9349 0.057 Uiso 1 1 calc R . .
C65 C 1.0460(6) 0.6626(2) 0.98164(19) 0.0441(15) Uani 1 1 d . . .
H65A H 1.0995 0.6296 0.9728 0.053 Uiso 1 1 calc R . .
C66 C 0.9998(6) 0.6721(3) 1.01860(18) 0.0460(15) Uani 1 1 d . . .
H66A H 1.0121 0.6470 1.0407 0.055 Uiso 1 1 calc R . .
C67 C 0.9545(6) 0.7255(3) 1.02112(19) 0.0513(17) Uani 1 1 d . . .
H67A H 0.9316 0.7452 1.0453 0.062 Uiso 1 1 calc R . .
C68 C 0.9743(7) 0.7484(2) 0.9850(2) 0.0542(18) Uani 1 1 d . . .
H68A H 0.9716 0.7874 0.9793 0.065 Uiso 1 1 calc R . .
C69 C 0.5869(6) 0.7594(2) 1.04402(15) 0.0389(14) Uani 1 1 d . . .
H69A H 0.6648 0.7883 1.0451 0.047 Uiso 1 1 calc R . .
H69B H 0.6190 0.7308 1.0620 0.047 Uiso 1 1 calc R . .
C70 C 0.4293(7) 0.7804(2) 1.05395(17) 0.0463(15) Uani 1 1 d . . .
H70A H 0.4363 0.8091 1.0734 0.056 Uiso 1 1 calc R . .
H70B H 0.3615 0.7517 1.0634 0.056 Uiso 1 1 calc R . .
C71 C 0.3721(7) 0.8017(2) 1.01556(17) 0.0447(15) Uani 1 1 d . . .
H71A H 0.2581 0.8048 1.0148 0.054 Uiso 1 1 calc R . .
H71B H 0.4181 0.8370 1.0100 0.054 Uiso 1 1 calc R . .
C72 C 0.4272(6) 0.7601(2) 0.98806(15) 0.0345(13) Uani 1 1 d . . .
H72A H 0.3490 0.7316 0.9849 0.041 Uiso 1 1 calc R . .
H72B H 0.4472 0.7760 0.9627 0.041 Uiso 1 1 calc R . .
C73 C 0.6737(8) 0.5711(2) 1.02374(19) 0.0497(16) Uani 1 1 d . . .
H73A H 0.7803 0.5703 1.0344 0.060 Uiso 1 1 calc R . .
H73B H 0.6723 0.5521 0.9989 0.060 Uiso 1 1 calc R . .
C74 C 0.5645(9) 0.5459(3) 1.0507(2) 0.070(2) Uani 1 1 d . . .
H74A H 0.6006 0.5502 1.0775 0.084 Uiso 1 1 calc R . .
H74B H 0.5520 0.5075 1.0451 0.084 Uiso 1 1 calc R . .
C75 C 0.4169(8) 0.5752(3) 1.0437(2) 0.073(2) Uani 1 1 d . . .
H75A H 0.3506 0.5740 1.0665 0.087 Uiso 1 1 calc R . .
H75B H 0.3592 0.5601 1.0215 0.087 Uiso 1 1 calc R . .
C76 C 0.4681(6) 0.6309(2) 1.03557(18) 0.0444(15) Uani 1 1 d . . .
H76A H 0.3956 0.6485 1.0174 0.053 Uiso 1 1 calc R . .
H76B H 0.4734 0.6521 1.0595 0.053 Uiso 1 1 calc R . .
C77 C 0.0461(9) 0.3695(3) 0.7343(3) 0.095(3) Uani 1 1 d D . .
H77A H -0.0559 0.3733 0.7464 0.114 Uiso 1 1 calc R . .
H77B H 0.0319 0.3731 0.7062 0.114 Uiso 1 1 calc R . .
C78 C 0.1510(10) 0.4100(3) 0.7486(4) 0.124(5) Uani 1 1 d D . .
H78A H 0.1831 0.4336 0.7275 0.149 Uiso 1 1 calc R . .
H78B H 0.0998 0.4319 0.7682 0.149 Uiso 1 1 calc R . .
C79 C 0.2828(11) 0.3834(4) 0.7650(3) 0.116(4) Uani 1 1 d D . .
H79A H 0.3019 0.3955 0.7916 0.140 Uiso 1 1 calc R . .
H79B H 0.3761 0.3906 0.7498 0.140 Uiso 1 1 calc R . .
C80 C 0.2451(19) 0.3277(4) 0.7641(4) 0.184(8) Uani 1 1 d D . .
H80A H 0.3313 0.3077 0.7526 0.220 Uiso 1 1 calc R . .
H80B H 0.2322 0.3147 0.7907 0.220 Uiso 1 1 calc R . .

loop_
_atom_site_aniso_label
_atom_site_aniso_U_11
_atom_site_aniso_U_22
_atom_site_aniso_U_33
_atom_site_aniso_U_23
_atom_site_aniso_U_13
_atom_site_aniso_U_12
Yb1 0.02320(11) 0.02205(12) 0.02735(12) 0.00318(9) -0.00012(9) -0.00084(8)
Yb2 0.02232(11) 0.02470(12) 0.02695(12) -0.00264(9) -0.00282(9) -0.00066(9)
O1 0.034(2) 0.0303(19) 0.0273(19) -0.0030(15) 0.0015(16) -0.0050(15)
O2 0.0283(18) 0.0228(18) 0.0317(19) 0.0055(15) 0.0047(16) 0.0008(14)
O3 0.046(2) 0.031(2) 0.028(2) 0.0086(16) -0.0058(17) -0.0122(16)
O4 0.033(2) 0.028(2) 0.044(2) 0.0063(17) -0.0034(17) 0.0047(15)
O5 0.261(12) 0.126(8) 0.157(9) -0.017(6) 0.007(8) -0.002(7)
O6 0.033(2) 0.0287(19) 0.029(2) 0.0008(15) -0.0025(16) -0.0022(15)
O7 0.0217(17) 0.0294(19) 0.0311(19) -0.0046(15) -0.0057(15) 0.0041(14)
O8 0.0272(18) 0.032(2) 0.0256(19) -0.0041(15) -0.0053(15) 0.0045(15)
O9 0.036(2) 0.0252(19) 0.039(2) 0.0030(16) 0.0057(17) 0.0004(15)
O10 0.119(6) 0.078(5) 0.235(10) 0.018(6) 0.002(6) 0.008(4)
C1 0.028(3) 0.023(3) 0.029(3) 0.001(2) -0.004(2) 0.004(2)
C2 0.032(3) 0.022(3) 0.032(3) 0.000(2) -0.005(2) 0.001(2)
C3 0.042(3) 0.033(3) 0.025(3) -0.006(2) -0.001(2) 0.001(2)
C4 0.035(3) 0.028(3) 0.029(3) 0.003(2) 0.002(2) 0.003(2)
C5 0.028(3) 0.027(3) 0.036(3) 0.006(2) -0.002(2) 0.002(2)
C6 0.030(3) 0.022(3) 0.025(3) 0.001(2) -0.002(2) 0.005(2)
C7 0.027(3) 0.021(3) 0.025(3) 0.004(2) -0.005(2) -0.005(2)
C8 0.024(2) 0.023(3) 0.026(3) -0.001(2) -0.004(2) -0.001(2)
C9 0.037(3) 0.019(3) 0.026(3) 0.004(2) -0.005(2) 0.001(2)
C10 0.032(3) 0.031(3) 0.025(3) 0.000(2) -0.006(2) -0.010(2)
C11 0.025(3) 0.032(3) 0.030(3) -0.004(2) -0.002(2) 0.000(2)
C12 0.024(3) 0.025(3) 0.022(3) 0.000(2) -0.006(2) -0.004(2)
C13 0.021(2) 0.027(3) 0.030(3) 0.003(2) -0.003(2) 0.004(2)
C14 0.038(3) 0.038(3) 0.035(3) -0.010(2) -0.004(3) -0.012(2)
C15 0.060(4) 0.077(5) 0.044(4) -0.020(3) -0.005(3) -0.028(4)
C16 0.037(3) 0.046(4) 0.043(3) 0.007(3) -0.009(3) -0.010(3)
C17 0.051(4) 0.034(3) 0.061(4) 0.000(3) -0.001(3) -0.011(3)
C18 0.048(4) 0.053(4) 0.036(3) 0.003(3) 0.010(3) -0.005(3)
C19 0.028(3) 0.026(3) 0.048(3) 0.003(2) 0.000(3) 0.006(2)
C20 0.048(4) 0.031(3) 0.081(5) 0.010(3) 0.014(4) 0.012(3)
C21 0.043(3) 0.041(3) 0.047(4) 0.002(3) 0.012(3) 0.009(3)
C22 0.030(3) 0.046(4) 0.052(4) 0.009(3) -0.006(3) 0.004(3)
C23 0.044(3) 0.031(3) 0.050(4) 0.005(3) 0.007(3) -0.010(2)
C24 0.018(3) 0.065(4) 0.049(4) 0.009(3) 0.002(3) 0.004(3)
C25 0.028(3) 0.040(3) 0.072(5) 0.012(3) 0.015(3) 0.008(3)
C26 0.039(3) 0.060(4) 0.043(4) -0.004(3) 0.016(3) -0.006(3)
C27 0.028(3) 0.041(4) 0.059(4) 0.019(3) 0.010(3) -0.005(2)
C28 0.029(3) 0.038(3) 0.058(4) -0.003(3) 0.004(3) -0.011(2)
C29 0.069(4) 0.038(4) 0.049(4) 0.002(3) -0.016(3) -0.026(3)
C30 0.083(5) 0.070(5) 0.072(5) 0.015(4) -0.044(4) -0.034(4)
C31 0.068(5) 0.086(5) 0.046(4) 0.023(4) -0.017(4) -0.024(4)
C32 0.062(4) 0.051(4) 0.032(3) 0.013(3) -0.008(3) -0.016(3)
C33 0.030(3) 0.048(4) 0.089(5) 0.018(4) -0.001(3) 0.006(3)
C34 0.040(4) 0.053(4) 0.140(8) 0.040(5) -0.014(4) 0.010(3)
C35 0.059(4) 0.041(4) 0.078(5) 0.014(3) 0.005(4) 0.017(3)
C36 0.057(4) 0.026(3) 0.082(5) -0.001(3) -0.018(4) 0.010(3)
C37 0.138(10) 0.130(9) 0.076(7) -0.025(7) 0.004(7) -0.001(7)
C38 0.233(15) 0.149(11) 0.046(6) 0.052(7) 0.038(7) -0.029(11)
C39 0.124(10) 0.109(10) 0.33(2) 0.131(13) 0.106(13) 0.034(8)
C40 0.178(13) 0.057(7) 0.229(17) -0.005(8) 0.041(12) -0.027(7)
C41 0.033(3) 0.025(3) 0.024(3) -0.005(2) 0.001(2) 0.006(2)
C42 0.045(3) 0.028(3) 0.024(3) -0.003(2) 0.003(2) 0.006(2)
C43 0.059(4) 0.031(3) 0.024(3) 0.005(2) 0.004(3) 0.017(3)
C44 0.039(3) 0.038(3) 0.027(3) -0.004(2) -0.005(2) 0.014(2)
C45 0.028(3) 0.035(3) 0.033(3) -0.005(2) -0.001(2) 0.009(2)
C46 0.029(3) 0.024(3) 0.024(3) -0.006(2) 0.001(2) 0.008(2)
C47 0.024(2) 0.020(2) 0.024(3) 0.003(2) 0.000(2) 0.0019(19)
C48 0.026(3) 0.020(3) 0.029(3) 0.002(2) 0.003(2) -0.0007(19)
C49 0.028(3) 0.020(3) 0.031(3) -0.003(2) 0.007(2) 0.001(2)
C50 0.034(3) 0.024(3) 0.025(3) 0.000(2) -0.001(2) -0.006(2)
C51 0.017(2) 0.028(3) 0.027(3) 0.003(2) 0.001(2) -0.0026(19)
C52 0.023(2) 0.023(3) 0.026(3) 0.002(2) 0.004(2) 0.0010(19)
C53 0.020(2) 0.027(3) 0.024(3) -0.002(2) -0.002(2) 0.0007(19)
C54 0.067(4) 0.024(3) 0.035(3) 0.004(2) 0.001(3) -0.012(3)
C55 0.097(6) 0.038(4) 0.046(4) 0.005(3) 0.004(4) -0.016(3)
C56 0.052(4) 0.048(4) 0.059(4) -0.004(3) 0.008(3) -0.018(3)
C57 0.082(5) 0.027(3) 0.033(3) -0.003(2) 0.000(3) -0.007(3)
C58 0.051(4) 0.057(4) 0.040(4) 0.003(3) -0.015(3) 0.014(3)
C59 0.042(3) 0.032(3) 0.039(3) -0.005(2) -0.003(3) -0.004(2)
C60 0.025(3) 0.028(3) 0.049(3) -0.009(2) 0.001(3) 0.007(2)
C61 0.030(3) 0.051(4) 0.085(5) -0.026(4) -0.003(3) 0.018(3)
C62 0.033(3) 0.041(3) 0.058(4) 0.001(3) -0.011(3) 0.009(3)
C63 0.025(3) 0.048(4) 0.053(4) -0.010(3) 0.006(3) -0.001(2)
C64 0.025(3) 0.076(5) 0.043(4) -0.004(3) 0.006(3) -0.017(3)
C65 0.021(3) 0.051(4) 0.060(4) -0.012(3) -0.005(3) -0.001(2)
C66 0.028(3) 0.065(4) 0.045(4) 0.003(3) -0.011(3) -0.002(3)
C67 0.025(3) 0.074(5) 0.055(4) -0.031(4) -0.007(3) 0.001(3)
C68 0.037(3) 0.036(4) 0.089(6) -0.001(4) -0.013(4) -0.014(3)
C69 0.048(3) 0.039(3) 0.030(3) -0.014(2) -0.012(3) 0.004(3)
C70 0.050(4) 0.051(4) 0.038(3) -0.016(3) 0.002(3) 0.012(3)
C71 0.034(3) 0.044(4) 0.056(4) -0.014(3) -0.003(3) 0.009(3)
C72 0.030(3) 0.041(3) 0.032(3) -0.002(2) -0.006(2) 0.010(2)
C73 0.064(4) 0.027(3) 0.058(4) 0.009(3) 0.009(3) 0.009(3)
C74 0.086(6) 0.042(4) 0.084(6) 0.018(4) 0.008(5) -0.010(4)
C75 0.061(5) 0.061(5) 0.098(6) 0.018(4) 0.015(4) -0.015(4)
C76 0.038(3) 0.044(4) 0.051(4) 0.008(3) 0.010(3) -0.007(3)
C77 0.056(5) 0.054(5) 0.174(10) 0.027(6) -0.006(6) 0.007(4)
C78 0.076(6) 0.029(4) 0.268(15) -0.004(6) -0.018(8) -0.005(4)
C79 0.104(8) 0.083(7) 0.160(10) -0.028(7) -0.080(7) -0.008(6)
C80 0.306(19) 0.090(8) 0.149(11) -0.018(7) -0.184(13) 0.054(10)

loop_
_atom_type_symbol
_atom_type_description
_atom_type_scat_dispersion_real
_atom_type_scat_dispersion_imag
_atom_type_scat_source
C C 0.0033 0.0016 'International Tables Vol C Tables 4.2.6.8 and 6.1.1.4'
H H 0.0000 0.0000 'International Tables Vol C Tables 4.2.6.8 and 6.1.1.4'
O O 0.0106 0.0060 'International Tables Vol C Tables 4.2.6.8 and 6.1.1.4'
Yb Yb -0.3850 5.5486 'International Tables Vol C Tables 4.2.6.8 and 6.1.1.4'

loop_
_geom_angle_atom_site_label_1
_geom_angle_atom_site_label_2
_geom_angle_atom_site_label_3
_geom_angle
_geom_angle_site_symmetry_1
_geom_angle_site_symmetry_3
_geom_angle_publ_flag
O1 Yb1 O2 88.81(13) . . ?
O1 Yb1 O3 134.01(13) . . ?
O2 Yb1 O3 82.91(12) . . ?
O1 Yb1 O4 81.92(13) . . ?
O2 Yb1 O4 137.93(12) . . ?
O3 Yb1 O4 74.96(12) . . ?
O1 Yb1 C24 93.86(17) . . ?
O2 Yb1 C24 101.23(16) . . ?
O3 Yb1 C24 132.13(17) . . ?
O4 Yb1 C24 120.21(16) . . ?
O1 Yb1 C25 121.65(18) . . ?
O2 Yb1 C25 88.10(16) . . ?
O3 Yb1 C25 103.26(18) . . ?
O4 Yb1 C25 131.34(16) . . ?
C24 Yb1 C25 30.80(19) . . ?
O1 Yb1 C28 93.39(17) . . ?
O2 Yb1 C28 132.08(16) . . ?
O3 Yb1 C28 125.04(16) . . ?
O4 Yb1 C28 89.56(16) . . ?
C24 Yb1 C28 30.86(18) . . ?
C25 Yb1 C28 50.85(19) . . ?
O1 Yb1 C27 120.55(17) . . ?
O2 Yb1 C27 136.72(15) . . ?
O3 Yb1 C27 94.70(16) . . ?
O4 Yb1 C27 81.19(15) . . ?
C24 Yb1 C27 50.28(19) . . ?
C25 Yb1 C27 50.21(18) . . ?
C28 Yb1 C27 30.35(18) . . ?
O1 Yb1 C26 142.42(17) . . ?
O2 Yb1 C26 107.53(16) . . ?
O3 Yb1 C26 82.49(16) . . ?
O4 Yb1 C26 104.51(17) . . ?
C24 Yb1 C26 50.49(19) . . ?
C25 Yb1 C26 30.48(18) . . ?
C28 Yb1 C26 50.44(19) . . ?
C27 Yb1 C26 30.24(18) . . ?
O6 Yb2 O7 90.24(13) . . ?
O6 Yb2 O8 81.22(12) . . ?
O7 Yb2 O8 139.24(12) . . ?
O6 Yb2 O9 131.18(13) . . ?
O7 Yb2 O9 81.24(12) . . ?
O8 Yb2 O9 75.22(12) . . ?
O6 Yb2 C64 93.43(18) . . ?
O7 Yb2 C64 97.46(17) . . ?
O8 Yb2 C64 122.66(17) . . ?
O9 Yb2 C64 135.24(17) . . ?
O6 Yb2 C68 93.69(19) . . ?
O7 Yb2 C68 128.49(18) . . ?
O8 Yb2 C68 91.96(17) . . ?
O9 Yb2 C68 128.75(19) . . ?
C64 Yb2 C68 31.06(19) . . ?
O6 Yb2 C65 120.69(17) . . ?
O7 Yb2 C65 84.13(15) . . ?
O8 Yb2 C65 134.14(15) . . ?
O9 Yb2 C65 106.21(17) . . ?
C64 Yb2 C65 30.36(19) . . ?
C68 Yb2 C65 50.46(19) . . ?
O6 Yb2 C67 121.48(19) . . ?
O7 Yb2 C67 132.37(16) . . ?
O8 Yb2 C67 84.17(15) . . ?
O9 Yb2 C67 98.09(18) . . ?
C64 Yb2 C67 50.68(19) . . ?
C68 Yb2 C67 30.7(2) . . ?
C65 Yb2 C67 50.00(18) . . ?
O6 Yb2 C66 141.99(17) . . ?
O7 Yb2 C66 103.09(16) . . ?
O8 Yb2 C66 108.03(16) . . ?
O9 Yb2 C66 86.40(16) . . ?
C64 Yb2 C66 50.02(19) . . ?
C68 Yb2 C66 50.3(2) . . ?
C65 Yb2 C66 29.88(18) . . ?
C67 Yb2 C66 30.26(19) . . ?
C1 O1 Yb1 148.9(3) . . ?
C7 O2 Yb1 149.2(3) . . ?
C29 O3 C32 107.0(4) . . ?
C29 O3 Yb1 126.6(3) . . ?
C32 O3 Yb1 126.1(3) . . ?
C36 O4 C33 104.9(4) . . ?
C36 O4 Yb1 123.5(3) . . ?
C33 O4 Yb1 122.1(3) . . ?
C40 O5 C37 105.8(10) . . ?
C41 O6 Yb2 149.4(3) . . ?
C47 O7 Yb2 147.2(3) . . ?
C69 O8 C72 108.3(4) . . ?
C69 O8 Yb2 126.3(3) . . ?
C72 O8 Yb2 125.4(3) . . ?
C76 O9 C73 108.7(4) . . ?
C76 O9 Yb2 129.8(3) . . ?
C73 O9 Yb2 118.9(3) . . ?
C80 O10 C77 107.2(8) . . ?
O1 C1 C6 120.1(4) . . ?
O1 C1 C2 120.9(4) . . ?
C6 C1 C2 119.1(4) . . ?
C3 C2 C1 117.6(5) . . ?
C3 C2 C14 121.8(5) . . ?
C1 C2 C14 120.5(4) . . ?
C2 C3 C4 124.0(5) . . ?
C2 C3 H3 118.0 . . ?
C4 C3 H3 118.0 . . ?
C5 C4 C3 116.5(5) . . ?
C5 C4 C18 122.6(5) . . ?
C3 C4 C18 120.9(5) . . ?
C4 C5 C6 122.6(5) . . ?
C4 C5 H5 118.7 . . ?
C6 C5 H5 118.7 . . ?
C5 C6 C1 120.0(5) . . ?
C5 C6 C13 118.5(4) . . ?
C1 C6 C13 121.4(4) . . ?
O2 C7 C12 119.6(4) . . ?
O2 C7 C8 120.9(4) . . ?
C12 C7 C8 119.4(4) . . ?
C9 C8 C7 117.7(4) . . ?
C9 C8 C19 121.6(4) . . ?
C7 C8 C19 120.7(4) . . ?
C10 C9 C8 123.9(4) . . ?
C10 C9 H9 118.0 . . ?
C8 C9 H9 118.0 . . ?
C9 C10 C11 117.0(4) . . ?
C9 C10 C23 121.1(5) . . ?
C11 C10 C23 121.9(5) . . ?
C10 C11 C12 122.3(5) . . ?
C10 C11 H11 118.9 . . ?
C12 C11 H11 118.9 . . ?
C11 C12 C7 119.6(4) . . ?
C11 C12 C13 118.3(4) . . ?
C7 C12 C13 122.1(4) . . ?
C12 C13 C6 113.1(4) . . ?
C12 C13 H13A 108.9 . . ?
C6 C13 H13A 108.9 . . ?
C12 C13 H13B 108.9 . . ?
C6 C13 H13B 108.9 . . ?
H13A C13 H13B 107.8 . . ?
C15 C14 C16 107.9(5) . . ?
C15 C14 C17 107.1(5) . . ?
C16 C14 C17 110.4(5) . . ?
C15 C14 C2 111.9(5) . . ?
C16 C14 C2 109.5(4) . . ?
C17 C14 C2 109.9(5) . . ?
C14 C15 H15A 109.5 . . ?
C14 C15 H15B 109.5 . . ?
H15A C15 H15B 109.5 . . ?
C14 C15 H15C 109.5 . . ?
H15A C15 H15C 109.5 . . ?
H15B C15 H15C 109.5 . . ?
C14 C16 H16A 109.5 . . ?
C14 C16 H16B 109.5 . . ?
H16A C16 H16B 109.5 . . ?
C14 C16 H16C 109.5 . . ?
H16A C16 H16C 109.5 . . ?
H16B C16 H16C 109.5 . . ?
C14 C17 H17A 109.5 . . ?
C14 C17 H17B 109.5 . . ?
H17A C17 H17B 109.5 . . ?
C14 C17 H17C 109.5 . . ?
H17A C17 H17C 109.5 . . ?
H17B C17 H17C 109.5 . . ?
C4 C18 H18A 109.5 . . ?
C4 C18 H18B 109.5 . . ?
H18A C18 H18B 109.5 . . ?
C4 C18 H18C 109.5 . . ?
H18A C18 H18C 109.5 . . ?
H18B C18 H18C 109.5 . . ?
C8 C19 C20 112.5(4) . . ?
C8 C19 C21 109.7(4) . . ?
C20 C19 C21 107.3(5) . . ?
C8 C19 C22 109.4(4) . . ?
C20 C19 C22 107.2(5) . . ?
C21 C19 C22 110.6(5) . . ?
C19 C20 H20A 109.5 . . ?
C19 C20 H20B 109.5 . . ?
H20A C20 H20B 109.5 . . ?
C19 C20 H20C 109.5 . . ?
H20A C20 H20C 109.5 . . ?
H20B C20 H20C 109.5 . . ?
C19 C21 H21A 109.5 . . ?
C19 C21 H21B 109.5 . . ?
H21A C21 H21B 109.5 . . ?
C19 C21 H21C 109.5 . . ?
H21A C21 H21C 109.5 . . ?
H21B C21 H21C 109.5 . . ?
C19 C22 H22A 109.5 . . ?
C19 C22 H22B 109.5 . . ?
H22A C22 H22B 109.5 . . ?
C19 C22 H22C 109.5 . . ?
H22A C22 H22C 109.5 . . ?
H22B C22 H22C 109.5 . . ?
C10 C23 H23A 109.5 . . ?
C10 C23 H23B 109.5 . . ?
H23A C23 H23B 109.5 . . ?
C10 C23 H23C 109.5 . . ?
H23A C23 H23C 109.5 . . ?
H23B C23 H23C 109.5 . . ?
C25 C24 C28 108.5(6) . . ?
C25 C24 Yb1 75.6(3) . . ?
C28 C24 Yb1 75.8(3) . . ?
C25 C24 H24A 125.1 . . ?
C28 C24 H24A 125.1 . . ?
Yb1 C24 H24A 125.1 . . ?
C24 C25 C26 108.0(5) . . ?
C24 C25 Yb1 73.6(3) . . ?
C26 C25 Yb1 76.8(3) . . ?
C24 C25 H25A 125.4 . . ?
C26 C25 H25A 125.4 . . ?
Yb1 C25 H25A 125.4 . . ?
C27 C26 C25 107.2(6) . . ?
C27 C26 Yb1 74.2(3) . . ?
C25 C26 Yb1 72.7(3) . . ?
C27 C26 H26A 126.1 . . ?
C25 C26 H26A 126.1 . . ?
Yb1 C26 H26A 126.1 . . ?
C28 C27 C26 109.1(5) . . ?
C28 C27 Yb1 73.7(3) . . ?
C26 C27 Yb1 75.6(3) . . ?
C28 C27 H27A 125.1 . . ?
C26 C27 H27A 125.1 . . ?
Yb1 C27 H27A 125.1 . . ?
C27 C28 C24 107.2(5) . . ?
C27 C28 Yb1 76.0(3) . . ?
C24 C28 Yb1 73.4(3) . . ?
C27 C28 H28A 125.8 . . ?
C24 C28 H28A 125.8 . . ?
Yb1 C28 H28A 125.8 . . ?
C30 C29 O3 106.5(5) . . ?
C30 C29 H29A 110.4 . . ?
O3 C29 H29A 110.4 . . ?
C30 C29 H29B 110.4 . . ?
O3 C29 H29B 110.4 . . ?
H29A C29 H29B 108.6 . . ?
C31 C30 C29 108.4(5) . . ?
C31 C30 H30A 110.0 . . ?
C29 C30 H30A 110.0 . . ?
C31 C30 H30B 110.0 . . ?
C29 C30 H30B 110.0 . . ?
H30A C30 H30B 108.4 . . ?
C30 C31 C32 107.0(5) . . ?
C30 C31 H31A 110.3 . . ?
C32 C31 H31A 110.3 . . ?
C30 C31 H31B 110.3 . . ?
C32 C31 H31B 110.3 . . ?
H31A C31 H31B 108.6 . . ?
O3 C32 C31 105.2(5) . . ?
O3 C32 H32A 110.7 . . ?
C31 C32 H32A 110.7 . . ?
O3 C32 H32B 110.7 . . ?
C31 C32 H32B 110.7 . . ?
H32A C32 H32B 108.8 . . ?
O4 C33 C34 104.7(5) . . ?
O4 C33 H33A 110.8 . . ?
C34 C33 H33A 110.8 . . ?
O4 C33 H33B 110.8 . . ?
C34 C33 H33B 110.8 . . ?
H33A C33 H33B 108.9 . . ?
C35 C34 C33 105.4(5) . . ?
C35 C34 H34A 110.7 . . ?
C33 C34 H34A 110.7 . . ?
C35 C34 H34B 110.7 . . ?
C33 C34 H34B 110.7 . . ?
H34A C34 H34B 108.8 . . ?
C34 C35 C36 105.2(5) . . ?
C34 C35 H35A 110.7 . . ?
C36 C35 H35A 110.7 . . ?
C34 C35 H35B 110.7 . . ?
C36 C35 H35B 110.7 . . ?
H35A C35 H35B 108.8 . . ?
O4 C36 C35 106.9(5) . . ?
O4 C36 H36A 110.3 . . ?
C35 C36 H36A 110.3 . . ?
O4 C36 H36B 110.3 . . ?
C35 C36 H36B 110.3 . . ?
H36A C36 H36B 108.6 . . ?
C38 C37 O5 106.5(9) . . ?
C38 C37 H37A 110.4 . . ?
O5 C37 H37A 110.4 . . ?
C38 C37 H37B 110.4 . . ?
O5 C37 H37B 110.4 . . ?
H37A C37 H37B 108.6 . . ?
C37 C38 C39 109.2(9) . . ?
C37 C38 H38A 109.8 . . ?
C39 C38 H38A 109.8 . . ?
C37 C38 H38B 109.8 . . ?
C39 C38 H38B 109.8 . . ?
H38A C38 H38B 108.3 . . ?
C40 C39 C38 109.1(9) . . ?
C40 C39 H39A 109.9 . . ?
C38 C39 H39A 109.9 . . ?
C40 C39 H39B 109.9 . . ?
C38 C39 H39B 109.9 . . ?
H39A C39 H39B 108.3 . . ?
C39 C40 O5 109.2(11) . . ?
C39 C40 H40A 109.8 . . ?
O5 C40 H40A 109.8 . . ?
C39 C40 H40B 109.8 . . ?
O5 C40 H40B 109.8 . . ?
H40A C40 H40B 108.3 . . ?
O6 C41 C46 119.3(4) . . ?
O6 C41 C42 120.8(5) . . ?
C46 C41 C42 119.9(5) . . ?
C43 C42 C41 117.5(5) . . ?
C43 C42 C54 121.9(5) . . ?
C41 C42 C54 120.6(5) . . ?
C44 C43 C42 123.3(5) . . ?
C44 C43 H43 118.4 . . ?
C42 C43 H43 118.4 . . ?
C45 C44 C43 118.2(5) . . ?
C45 C44 C58 120.9(5) . . ?
C43 C44 C58 120.9(5) . . ?
C44 C45 C46 121.5(5) . . ?
C44 C45 H45 119.2 . . ?
C46 C45 H45 119.2 . . ?
C45 C46 C41 119.6(5) . . ?
C45 C46 C53 119.2(4) . . ?
C41 C46 C53 121.2(4) . . ?
O7 C47 C48 121.4(4) . . ?
O7 C47 C52 119.0(4) . . ?
C48 C47 C52 119.5(4) . . ?
C49 C48 C47 118.7(4) . . ?
C49 C48 C60 121.0(4) . . ?
C47 C48 C60 120.2(4) . . ?
C50 C49 C48 122.6(4) . . ?
C50 C49 H49 118.7 . . ?
C48 C49 H49 118.7 . . ?
C51 C50 C49 117.8(4) . . ?
C51 C50 C59 121.2(5) . . ?
C49 C50 C59 121.0(4) . . ?
C50 C51 C52 122.6(4) . . ?
C50 C51 H51 118.7 . . ?
C52 C51 H51 118.7 . . ?
C51 C52 C47 118.7(4) . . ?
C51 C52 C53 118.8(4) . . ?
C47 C52 C53 122.4(4) . . ?
C52 C53 C46 114.5(4) . . ?
C52 C53 H53A 108.6 . . ?
C46 C53 H53A 108.6 . . ?
C52 C53 H53B 108.6 . . ?
C46 C53 H53B 108.6 . . ?
H53A C53 H53B 107.6 . . ?
C56 C54 C55 107.9(5) . . ?
C56 C54 C42 110.1(5) . . ?
C55 C54 C42 111.7(5) . . ?
C56 C54 C57 110.0(5) . . ?
C55 C54 C57 106.5(5) . . ?
C42 C54 C57 110.6(5) . . ?
C54 C55 H55A 109.5 . . ?
C54 C55 H55B 109.5 . . ?
H55A C55 H55B 109.5 . . ?
C54 C55 H55C 109.5 . . ?
H55A C55 H55C 109.5 . . ?
H55B C55 H55C 109.5 . . ?
C54 C56 H56A 109.5 . . ?
C54 C56 H56B 109.5 . . ?
H56A C56 H56B 109.5 . . ?
C54 C56 H56C 109.5 . . ?
H56A C56 H56C 109.5 . . ?
H56B C56 H56C 109.5 . . ?
C54 C57 H57A 109.5 . . ?
C54 C57 H57B 109.5 . . ?
H57A C57 H57B 109.5 . . ?
C54 C57 H57C 109.5 . . ?
H57A C57 H57C 109.5 . . ?
H57B C57 H57C 109.5 . . ?
C44 C58 H58A 109.5 . . ?
C44 C58 H58B 109.5 . . ?
H58A C58 H58B 109.5 . . ?
C44 C58 H58C 109.5 . . ?
H58A C58 H58C 109.5 . . ?
H58B C58 H58C 109.5 . . ?
C50 C59 H59A 109.5 . . ?
C50 C59 H59B 109.5 . . ?
H59A C59 H59B 109.5 . . ?
C50 C59 H59C 109.5 . . ?
H59A C59 H59C 109.5 . . ?
H59B C59 H59C 109.5 . . ?
C63 C60 C62 110.4(5) . . ?
C63 C60 C48 108.2(4) . . ?
C62 C60 C48 111.4(4) . . ?
C63 C60 C61 107.0(5) . . ?
C62 C60 C61 107.3(5) . . ?
C48 C60 C61 112.4(4) . . ?
C60 C61 H61A 109.5 . . ?
C60 C61 H61B 109.5 . . ?
H61A C61 H61B 109.5 . . ?
C60 C61 H61C 109.5 . . ?
H61A C61 H61C 109.5 . . ?
H61B C61 H61C 109.5 . . ?
C60 C62 H62A 109.5 . . ?
C60 C62 H62B 109.5 . . ?
H62A C62 H62B 109.5 . . ?
C60 C62 H62C 109.5 . . ?
H62A C62 H62C 109.5 . . ?
H62B C62 H62C 109.5 . . ?
C60 C63 H63A 109.5 . . ?
C60 C63 H63B 109.5 . . ?
H63A C63 H63B 109.5 . . ?
C60 C63 H63C 109.5 . . ?
H63A C63 H63C 109.5 . . ?
H63B C63 H63C 109.5 . . ?
C65 C64 C68 107.9(6) . . ?
C65 C64 Yb2 76.6(3) . . ?
C68 C64 Yb2 74.7(3) . . ?
C65 C64 H64A 125.3 . . ?
C68 C64 H64A 125.3 . . ?
Yb2 C64 H64A 125.3 . . ?
C66 C65 C64 108.8(6) . . ?
C66 C65 Yb2 76.6(3) . . ?
C64 C65 Yb2 73.1(3) . . ?
C66 C65 H65A 125.1 . . ?
C64 C65 H65A 125.1 . . ?
Yb2 C65 H65A 125.1 . . ?
C65 C66 C67 108.1(6) . . ?
C65 C66 Yb2 73.5(3) . . ?
C67 C66 Yb2 73.9(3) . . ?
C65 C66 H66A 125.6 . . ?
C67 C66 H66A 125.6 . . ?
Yb2 C66 H66A 125.6 . . ?
C68 C67 C66 107.4(6) . . ?
C68 C67 Yb2 72.6(3) . . ?
C66 C67 Yb2 75.8(3) . . ?
C68 C67 H67A 125.8 . . ?
C66 C67 H67A 125.8 . . ?
Yb2 C67 H67A 125.8 . . ?
C67 C68 C64 107.7(6) . . ?
C67 C68 Yb2 76.7(3) . . ?
C64 C68 Yb2 74.2(3) . . ?
C67 C68 H68A 125.5 . . ?
C64 C68 H68A 125.5 . . ?
Yb2 C68 H68A 125.5 . . ?
O8 C69 C70 105.3(4) . . ?
O8 C69 H69A 110.7 . . ?
C70 C69 H69A 110.7 . . ?
O8 C69 H69B 110.7 . . ?
C70 C69 H69B 110.7 . . ?
H69A C69 H69B 108.8 . . ?
C69 C70 C71 101.7(5) . . ?
C69 C70 H70A 111.4 . . ?
C71 C70 H70A 111.4 . . ?
C69 C70 H70B 111.4 . . ?
C71 C70 H70B 111.4 . . ?
H70A C70 H70B 109.3 . . ?
C72 C71 C70 102.5(4) . . ?
C72 C71 H71A 111.3 . . ?
C70 C71 H71A 111.3 . . ?
C72 C71 H71B 111.3 . . ?
C70 C71 H71B 111.3 . . ?
H71A C71 H71B 109.2 . . ?
O8 C72 C71 105.8(4) . . ?
O8 C72 H72A 110.6 . . ?
C71 C72 H72A 110.6 . . ?
O8 C72 H72B 110.6 . . ?
C71 C72 H72B 110.6 . . ?
H72A C72 H72B 108.7 . . ?
O9 C73 C74 105.7(5) . . ?
O9 C73 H73A 110.6 . . ?
C74 C73 H73A 110.6 . . ?
O9 C73 H73B 110.6 . . ?
C74 C73 H73B 110.6 . . ?
H73A C73 H73B 108.7 . . ?
C73 C74 C75 103.9(6) . . ?
C73 C74 H74A 111.0 . . ?
C75 C74 H74A 111.0 . . ?
C73 C74 H74B 111.0 . . ?
C75 C74 H74B 111.0 . . ?
H74A C74 H74B 109.0 . . ?
C74 C75 C76 103.7(6) . . ?
C74 C75 H75A 111.0 . . ?
C76 C75 H75A 111.0 . . ?
C74 C75 H75B 111.0 . . ?
C76 C75 H75B 111.0 . . ?
H75A C75 H75B 109.0 . . ?
O9 C76 C75 105.7(5) . . ?
O9 C76 H76A 110.6 . . ?
C75 C76 H76A 110.6 . . ?
O9 C76 H76B 110.6 . . ?
C75 C76 H76B 110.6 . . ?
H76A C76 H76B 108.7 . . ?
O10 C77 C78 107.4(7) . . ?
O10 C77 H77A 110.2 . . ?
C78 C77 H77A 110.2 . . ?
O10 C77 H77B 110.2 . . ?
C78 C77 H77B 110.2 . . ?
H77A C77 H77B 108.5 . . ?
C79 C78 C77 107.7(7) . . ?
C79 C78 H78A 110.2 . . ?
C77 C78 H78A 110.2 . . ?
C79 C78 H78B 110.2 . . ?
C77 C78 H78B 110.2 . . ?
H78A C78 H78B 108.5 . . ?
C78 C79 C80 105.4(8) . . ?
C78 C79 H79A 110.7 . . ?
C80 C79 H79A 110.7 . . ?
C78 C79 H79B 110.7 . . ?
C80 C79 H79B 110.7 . . ?
H79A C79 H79B 108.8 . . ?
O10 C80 C79 111.6(8) . . ?
O10 C80 H80A 109.3 . . ?
C79 C80 H80A 109.3 . . ?
O10 C80 H80B 109.3 . . ?
C79 C80 H80B 109.3 . . ?
H80A C80 H80B 108.0 . . ?

loop_
_geom_bond_atom_site_label_1
_geom_bond_atom_site_label_2
_geom_bond_distance
_geom_bond_site_symmetry_2
_geom_bond_publ_flag
Yb1 O1 2.067(3) . ?
Yb1 O2 2.074(3) . ?
Yb1 O3 2.334(3) . ?
Yb1 O4 2.396(3) . ?
Yb1 C24 2.604(5) . ?
Yb1 C25 2.629(5) . ?
Yb1 C28 2.634(5) . ?
Yb1 C27 2.664(5) . ?
Yb1 C26 2.681(5) . ?
Yb2 O6 2.056(3) . ?
Yb2 O7 2.083(3) . ?
Yb2 O8 2.364(3) . ?
Yb2 O9 2.385(3) . ?
Yb2 C64 2.609(5) . ?
Yb2 C68 2.615(6) . ?
Yb2 C65 2.653(5) . ?
Yb2 C67 2.667(6) . ?
Yb2 C66 2.691(6) . ?
O1 C1 1.334(6) . ?
O2 C7 1.340(5) . ?
O3 C29 1.459(6) . ?
O3 C32 1.466(6) . ?
O4 C36 1.442(7) . ?
O4 C33 1.446(6) . ?
O5 C40 1.444(10) . ?
O5 C37 1.494(10) . ?
O6 C41 1.347(6) . ?
O7 C47 1.347(6) . ?
O8 C69 1.463(6) . ?
O8 C72 1.468(6) . ?
O9 C76 1.454(6) . ?
O9 C73 1.464(6) . ?
O10 C80 1.360(12) . ?
O10 C77 1.444(9) . ?
C1 C6 1.414(7) . ?
C1 C2 1.421(7) . ?
C2 C3 1.391(7) . ?
C2 C14 1.534(7) . ?
C3 C4 1.402(7) . ?
C3 H3 0.9500 . ?
C4 C5 1.381(7) . ?
C4 C18 1.508(7) . ?
C5 C6 1.383(7) . ?
C5 H5 0.9500 . ?
C6 C13 1.522(7) . ?
C7 C12 1.408(7) . ?
C7 C8 1.419(6) . ?
C8 C9 1.387(7) . ?
C8 C19 1.536(7) . ?
C9 C10 1.385(7) . ?
C9 H9 0.9500 . ?
C10 C11 1.386(7) . ?
C10 C23 1.508(7) . ?
C11 C12 1.387(7) . ?
C11 H11 0.9500 . ?
C12 C13 1.517(6) . ?
C13 H13A 0.9900 . ?
C13 H13B 0.9900 . ?
C14 C15 1.527(7) . ?
C14 C16 1.530(8) . ?
C14 C17 1.530(8) . ?
C15 H15A 0.9800 . ?
C15 H15B 0.9800 . ?
C15 H15C 0.9800 . ?
C16 H16A 0.9800 . ?
C16 H16B 0.9800 . ?
C16 H16C 0.9800 . ?
C17 H17A 0.9800 . ?
C17 H17B 0.9800 . ?
C17 H17C 0.9800 . ?
C18 H18A 0.9800 . ?
C18 H18B 0.9800 . ?
C18 H18C 0.9800 . ?
C19 C20 1.537(7) . ?
C19 C21 1.540(8) . ?
C19 C22 1.549(8) . ?
C20 H20A 0.9800 . ?
C20 H20B 0.9800 . ?
C20 H20C 0.9800 . ?
C21 H21A 0.9800 . ?
C21 H21B 0.9800 . ?
C21 H21C 0.9800 . ?
C22 H22A 0.9800 . ?
C22 H22B 0.9800 . ?
C22 H22C 0.9800 . ?
C23 H23A 0.9800 . ?
C23 H23B 0.9800 . ?
C23 H23C 0.9800 . ?
C24 C25 1.390(9) . ?
C24 C28 1.394(8) . ?
C24 H24A 1.0000 . ?
C25 C26 1.397(8) . ?
C25 H25A 1.0000 . ?
C26 C27 1.394(8) . ?
C26 H26A 1.0000 . ?
C27 C28 1.387(8) . ?
C27 H27A 1.0000 . ?
C28 H28A 1.0000 . ?
C29 C30 1.458(8) . ?
C29 H29A 0.9900 . ?
C29 H29B 0.9900 . ?
C30 C31 1.452(8) . ?
C30 H30A 0.9900 . ?
C30 H30B 0.9900 . ?
C31 C32 1.488(8) . ?
C31 H31A 0.9900 . ?
C31 H31B 0.9900 . ?
C32 H32A 0.9900 . ?
C32 H32B 0.9900 . ?
C33 C34 1.493(8) . ?
C33 H33A 0.9900 . ?
C33 H33B 0.9900 . ?
C34 C35 1.482(9) . ?
C34 H34A 0.9900 . ?
C34 H34B 0.9900 . ?
C35 C36 1.503(8) . ?
C35 H35A 0.9900 . ?
C35 H35B 0.9900 . ?
C36 H36A 0.9900 . ?
C36 H36B 0.9900 . ?
C37 C38 1.411(11) . ?
C37 H37A 0.9900 . ?
C37 H37B 0.9900 . ?
C38 C39 1.421(14) . ?
C38 H38A 0.9900 . ?
C38 H38B 0.9900 . ?
C39 C40 1.388(17) . ?
C39 H39A 0.9900 . ?
C39 H39B 0.9900 . ?
C40 H40A 0.9900 . ?
C40 H40B 0.9900 . ?
C41 C46 1.402(7) . ?
C41 C42 1.419(7) . ?
C42 C43 1.388(8) . ?
C42 C54 1.544(8) . ?
C43 C44 1.387(8) . ?
C43 H43 0.9500 . ?
C44 C45 1.373(7) . ?
C44 C58 1.518(7) . ?
C45 C46 1.396(7) . ?
C45 H45 0.9500 . ?
C46 C53 1.518(7) . ?
C47 C48 1.411(6) . ?
C47 C52 1.416(6) . ?
C48 C49 1.392(7) . ?
C48 C60 1.543(7) . ?
C49 C50 1.385(7) . ?
C49 H49 0.9500 . ?
C50 C51 1.380(7) . ?
C50 C59 1.511(7) . ?
C51 C52 1.393(7) . ?
C51 H51 0.9500 . ?
C52 C53 1.511(6) . ?
C53 H53A 0.9900 . ?
C53 H53B 0.9900 . ?
C54 C56 1.527(8) . ?
C54 C55 1.534(8) . ?
C54 C57 1.545(7) . ?
C55 H55A 0.9800 . ?
C55 H55B 0.9800 . ?
C55 H55C 0.9800 . ?
C56 H56A 0.9800 . ?
C56 H56B 0.9800 . ?
C56 H56C 0.9800 . ?
C57 H57A 0.9800 . ?
C57 H57B 0.9800 . ?
C57 H57C 0.9800 . ?
C58 H58A 0.9800 . ?
C58 H58B 0.9800 . ?
C58 H58C 0.9800 . ?
C59 H59A 0.9800 . ?
C59 H59B 0.9800 . ?
C59 H59C 0.9800 . ?
C60 C63 1.531(7) . ?
C60 C62 1.538(8) . ?
C60 C61 1.544(7) . ?
C61 H61A 0.9800 . ?
C61 H61B 0.9800 . ?
C61 H61C 0.9800 . ?
C62 H62A 0.9800 . ?
C62 H62B 0.9800 . ?
C62 H62C 0.9800 . ?
C63 H63A 0.9800 . ?
C63 H63B 0.9800 . ?
C63 H63C 0.9800 . ?
C64 C65 1.379(9) . ?
C64 C68 1.399(9) . ?
C64 H64A 1.0000 . ?
C65 C66 1.378(8) . ?
C65 H65A 1.0000 . ?
C66 C67 1.399(9) . ?
C66 H66A 1.0000 . ?
C67 C68 1.398(9) . ?
C67 H67A 1.0000 . ?
C68 H68A 1.0000 . ?
C69 C70 1.509(7) . ?
C69 H69A 0.9900 . ?
C69 H69B 0.9900 . ?
C70 C71 1.519(8) . ?
C70 H70A 0.9900 . ?
C70 H70B 0.9900 . ?
C71 C72 1.503(7) . ?
C71 H71A 0.9900 . ?
C71 H71B 0.9900 . ?
C72 H72A 0.9900 . ?
C72 H72B 0.9900 . ?
C73 C74 1.485(9) . ?
C73 H73A 0.9900 . ?
C73 H73B 0.9900 . ?
C74 C75 1.491(10) . ?
C74 H74A 0.9900 . ?
C74 H74B 0.9900 . ?
C75 C76 1.495(8) . ?
C75 H75A 0.9900 . ?
C75 H75B 0.9900 . ?
C76 H76A 0.9900 . ?
C76 H76B 0.9900 . ?
C77 C78 1.445(10) . ?
C77 H77A 0.9900 . ?
C77 H77B 0.9900 . ?
C78 C79 1.433(10) . ?
C78 H78A 0.9900 . ?
C78 H78B 0.9900 . ?
C79 C80 1.436(11) . ?
C79 H79A 0.9900 . ?
C79 H79B 0.9900 . ?
C80 H80A 0.9900 . ?
C80 H80B 0.9900 . ?
